data_4315191
loop_
_publ_author_name
'Xiao-Yan Chen'
'Xiaoping Yang'
'Bradley J. Holliday'

_publ_section_title
;
 Metal-Controlled Assembly of Near-Infrared-Emitting Pentanuclear
 Lanthanide \b-Diketone Clusters
;
_journal_name_full 'Inorganic Chemistry'
_journal_page_first 2583
_journal_page_last 2585
_journal_paper_doi 10.1021/ic902513z
_journal_volume 49
_journal_year 2010
_chemical_formula_moiety 'C150 H113 Nd5 O25, C14 H12'
_chemical_formula_sum 'C164 H125 Nd5 O25'
_chemical_formula_weight 3216.84
_chemical_name_systematic
; 
 ? 
;
_space_group_IT_number 85
_symmetry_cell_setting tetragonal
_symmetry_space_group_name_Hall '-P 4a'
_symmetry_space_group_name_H-M 'P 4/n :2'
_atom_sites_solution_hydrogens geom
_atom_sites_solution_primary direct
_atom_sites_solution_secondary difmap
_audit_creation_method SHELXL-97
_cell_angle_alpha 90.00
_cell_angle_beta 90.00
_cell_angle_gamma 90.00
_cell_formula_units_Z 2
_cell_length_a 19.693(3)
_cell_length_b 19.693(3)
_cell_length_c 19.102(4)
_cell_measurement_reflns_used 7937
_cell_measurement_temperature 153(1)
_cell_measurement_theta_max 27.48
_cell_measurement_theta_min 2.91
_cell_volume 7408(2)
_computing_cell_refinement 'Collect software, Nonius B.V. 1998'
_computing_data_collection 'Collect software, Nonius B.V. 1998'
_computing_data_reduction
;
DENZO and Scalepack (Otwinoski and Minor, 1997)
;
_computing_molecular_graphics 'XP SHELXTL/PC, Siemens Analytical'
_computing_structure_refinement 'XL SHELXTL/PC, Siemens Analytical'
_computing_structure_solution
;

SIR97 - Altomare A., Burla M.C., Camalli M., Cascarano G.L., Giacovazzo C., 
Guagliardi A., Moliterni A.G.G., Polidori G.,Spagna R.
;
_diffrn_ambient_temperature 153(1)
_diffrn_measured_fraction_theta_full 0.998
_diffrn_measured_fraction_theta_max 0.998
_diffrn_measurement_device_type 'Nonius Kappa CCD'
_diffrn_measurement_method \w-scans
_diffrn_radiation_monochromator graphite
_diffrn_radiation_source 'fine-focus sealed tube'
_diffrn_radiation_type MoK\a
_diffrn_radiation_wavelength 0.71073
_diffrn_reflns_av_R_equivalents 0.0201
_diffrn_reflns_av_sigmaI/netI 0.0301
_diffrn_reflns_limit_h_max 23
_diffrn_reflns_limit_h_min -23
_diffrn_reflns_limit_k_max 16
_diffrn_reflns_limit_k_min -16
_diffrn_reflns_limit_l_max 21
_diffrn_reflns_limit_l_min -22
_diffrn_reflns_number 11583
_diffrn_reflns_theta_full 25.00
_diffrn_reflns_theta_max 25.00
_diffrn_reflns_theta_min 2.93
_exptl_absorpt_coefficient_mu 1.789
_exptl_absorpt_correction_T_max 0.7161
_exptl_absorpt_correction_T_min 0.6633
_exptl_absorpt_correction_type multi-scan
_exptl_absorpt_process_details 'DENZO and Scalepack (Otwinoski and Minor, 1997)'
_exptl_crystal_colour Yellow
_exptl_crystal_density_diffrn 1.442
_exptl_crystal_density_method 'not measured'
_exptl_crystal_description Block
_exptl_crystal_F_000 3218
_exptl_crystal_size_max 0.25
_exptl_crystal_size_mid 0.25
_exptl_crystal_size_min 0.20
_refine_diff_density_max 2.377
_refine_diff_density_min -1.392
_refine_diff_density_rms 0.161
_refine_ls_extinction_method none
_refine_ls_goodness_of_fit_ref 1.188
_refine_ls_hydrogen_treatment constr
_refine_ls_matrix_type full
_refine_ls_number_parameters 502
_refine_ls_number_reflns 6527
_refine_ls_number_restraints 0
_refine_ls_restrained_S_all 1.188
_refine_ls_R_factor_all 0.0604
_refine_ls_R_factor_gt 0.0477
_refine_ls_shift/su_max 0.001
_refine_ls_shift/su_mean 0.000
_refine_ls_structure_factor_coef Fsqd
_refine_ls_weighting_details 'calc w=1/[\s^2^(Fo^2^)+(0.0844P)^2^+3.8540P] where P=(Fo^2^+2Fc^2^)/3'
_refine_ls_weighting_scheme calc
_refine_ls_wR_factor_gt 0.1525
_refine_ls_wR_factor_ref 0.1702
_reflns_number_gt 5411
_reflns_number_total 6527
_reflns_threshold_expression >2sigma(I)
_cod_data_source_file ic902513z_si_002_1.cif
_cod_data_source_block cluster-1
_cod_depositor_comments
;
The following automatic conversions were performed:

'_symmetry_cell_setting' value 'Tetragonal' changed to 'tetragonal'
according to the built-in table from CIF Core dictionary named
'cif_core.dic' version 2.4.1 from 2010-06-29.

Automatic conversion script
Id: cif_fix_values 1646 2011-03-28 12:23:43Z adriana 
;
_cod_original_sg_symbol_H-M 'P 4/n'
_cod_database_code 4315191

loop_
_symmetry_equiv_pos_as_xyz
'x, y, z'
'-x+1/2, -y+1/2, z'
'-y+1/2, x, z'
'y, -x+1/2, z'
'-x, -y, -z'
'x-1/2, y-1/2, -z'
'y-1/2, -x, -z'
'-y, x-1/2, -z'

loop_
_atom_site_label
_atom_site_type_symbol
_atom_site_fract_x
_atom_site_fract_y
_atom_site_fract_z
_atom_site_U_iso_or_equiv
_atom_site_adp_type
_atom_site_occupancy
_atom_site_symmetry_multiplicity
_atom_site_calc_flag
_atom_site_refinement_flags
_atom_site_disorder_assembly
_atom_site_disorder_group
Nd1 Nd 0.719272(17) 0.625139(17) 0.302763(18) 0.02645(16) Uani 1 1 d U . .
Nd2 Nd 0.7500 0.7500 0.14960(3) 0.02666(19) Uani 1 4 d SU . .
O1 O 0.7903(3) 0.5345(3) 0.2679(3) 0.0429(12) Uani 1 1 d U . .
O2 O 0.8181(2) 0.6322(2) 0.3729(2) 0.0373(11) Uani 1 1 d U . .
O3 O 0.6362(3) 0.5575(3) 0.2562(3) 0.0447(12) Uani 1 1 d U . .
O4 O 0.6942(3) 0.5461(3) 0.3870(3) 0.0433(12) Uani 1 1 d U . .
O5 O 0.8517(3) 0.7388(3) 0.0871(3) 0.0480(13) Uani 1 1 d U . .
O6 O 0.7500 0.7500 0.3289(5) 0.035(2) Uani 1 4 d SU . .
H6A H 0.7500 0.7500 0.3731 0.052 Uiso 1 4 d SR . .
O7 O 0.8026(2) 0.6661(2) 0.2235(2) 0.0356(11) Uani 1 1 d U . .
H7A H 0.8187 0.6333 0.1991 0.043 Uiso 1 1 d R . .
C1 C 0.8397(6) 0.4244(5) 0.1990(5) 0.066(3) Uani 1 1 d U . .
H1A H 0.8010 0.4457 0.1821 0.080 Uiso 1 1 calc R . .
C2 C 0.8694(6) 0.3725(6) 0.1615(6) 0.085(3) Uani 1 1 d U . .
H2A H 0.8508 0.3593 0.1189 0.103 Uiso 1 1 calc R . .
C3 C 0.9274(6) 0.3394(6) 0.1871(6) 0.085(3) Uani 1 1 d U . .
H3A H 0.9470 0.3040 0.1618 0.102 Uiso 1 1 calc R . .
C4 C 0.9548(6) 0.3595(6) 0.2494(6) 0.078(3) Uani 1 1 d U . .
H4A H 0.9936 0.3381 0.2663 0.094 Uiso 1 1 calc R . .
C5 C 0.9262(5) 0.4106(5) 0.2868(5) 0.063(2) Uani 1 1 d U . .
H5A H 0.9454 0.4232 0.3293 0.076 Uiso 1 1 calc R . .
C6 C 0.8683(5) 0.4448(4) 0.2628(5) 0.054(2) Uani 1 1 d U . .
C7 C 0.8358(4) 0.5030(4) 0.3005(4) 0.0438(18) Uani 1 1 d U . .
C8 C 0.8574(4) 0.5187(4) 0.3694(4) 0.0445(18) Uani 1 1 d U . .
H8A H 0.8803 0.4852 0.3943 0.053 Uiso 1 1 calc R . .
C9 C 0.8468(3) 0.5790(4) 0.4016(4) 0.0364(16) Uani 1 1 d U . .
C10 C 0.8658(4) 0.5879(4) 0.4775(4) 0.0449(18) Uani 1 1 d U . .
C11 C 0.9111(5) 0.5438(4) 0.5117(5) 0.057(2) Uani 1 1 d U . .
H11A H 0.9325 0.5097 0.4864 0.068 Uiso 1 1 calc R . .
C12 C 0.9240(6) 0.5505(5) 0.5823(5) 0.069(3) Uani 1 1 d U . .
H12A H 0.9531 0.5200 0.6043 0.083 Uiso 1 1 calc R . .
C13 C 0.8944(5) 0.6013(6) 0.6202(5) 0.070(3) Uani 1 1 d U . .
H13A H 0.9030 0.6057 0.6678 0.084 Uiso 1 1 calc R . .
C14 C 0.8507(6) 0.6471(6) 0.5857(5) 0.075(3) Uani 1 1 d U . .
H14A H 0.8310 0.6826 0.6107 0.090 Uiso 1 1 calc R . .
C15 C 0.8371(5) 0.6398(5) 0.5163(5) 0.060(2) Uani 1 1 d U . .
H15A H 0.8078 0.6703 0.4944 0.071 Uiso 1 1 calc R . .
C16 C 0.5348(5) 0.5166(6) 0.1681(5) 0.066(2) Uani 1 1 d U . .
H16A H 0.5511 0.5608 0.1650 0.079 Uiso 1 1 calc R . .
C17 C 0.4891(6) 0.4935(7) 0.1197(6) 0.083(3) Uani 1 1 d U . .
H17A H 0.4737 0.5221 0.0843 0.100 Uiso 1 1 calc R . .
C18 C 0.4661(6) 0.4282(7) 0.1236(7) 0.092(4) Uani 1 1 d U . .
H18A H 0.4349 0.4127 0.0907 0.111 Uiso 1 1 calc R . .
C19 C 0.4874(7) 0.3868(7) 0.1734(8) 0.096(4) Uani 1 1 d U . .
H19A H 0.4721 0.3421 0.1745 0.116 Uiso 1 1 calc R . .
C20 C 0.5320(6) 0.4093(6) 0.2233(6) 0.076(3) Uani 1 1 d U . .
H20A H 0.5457 0.3800 0.2588 0.091 Uiso 1 1 calc R . .
C21 C 0.5568(4) 0.4748(4) 0.2214(5) 0.052(2) Uani 1 1 d U . .
C22 C 0.6072(4) 0.5030(4) 0.2737(4) 0.0430(17) Uani 1 1 d U . .
C23 C 0.6179(4) 0.4696(4) 0.3371(4) 0.0499(19) Uani 1 1 d U . .
H23A H 0.5941 0.4295 0.3445 0.060 Uiso 1 1 calc R . .
C24 C 0.6614(4) 0.4912(4) 0.3902(4) 0.0421(17) Uani 1 1 d U . .
C25 C 0.6702(4) 0.4508(4) 0.4567(4) 0.0457(18) Uani 1 1 d U . .
C26 C 0.6445(5) 0.3853(4) 0.4659(5) 0.058(2) Uani 1 1 d U . .
H26A H 0.6199 0.3652 0.4298 0.069 Uiso 1 1 calc R . .
C27 C 0.6545(5) 0.3500(5) 0.5265(5) 0.068(3) Uani 1 1 d U . .
H27A H 0.6372 0.3064 0.5317 0.081 Uiso 1 1 calc R . .
C28 C 0.6904(5) 0.3798(5) 0.5793(6) 0.071(3) Uani 1 1 d U . .
H28A H 0.6966 0.3564 0.6211 0.085 Uiso 1 1 calc R . .
C29 C 0.7177(5) 0.4445(5) 0.5715(5) 0.068(3) Uani 1 1 d U . .
H29A H 0.7425 0.4640 0.6078 0.081 Uiso 1 1 calc R . .
C30 C 0.7081(5) 0.4796(5) 0.5099(5) 0.057(2) Uani 1 1 d U . .
H30A H 0.7269 0.5226 0.5041 0.069 Uiso 1 1 calc R . .
C31 C 0.9689(5) 0.7632(5) 0.0426(5) 0.060(2) Uani 1 1 d U . .
C32 C 1.0174(8) 0.7903(7) 0.0048(7) 0.097(4) Uani 1 1 d U . .
H32A H 1.0119 0.8350 -0.0098 0.116 Uiso 1 1 calc R . .
C33 C 1.0706(8) 0.7600(9) -0.0130(8) 0.097(4) Uani 1 1 d U . .
H33A H 1.0911 0.7733 -0.0576 0.116 Uiso 1 1 calc R . .
C34 C 1.0671(13) 0.6722(14) 0.0053(13) 0.082(6) Uani 0.50 1 d PU . .
H34A H 1.1056 0.6442 0.0030 0.098 Uiso 0.50 1 d PR . .
C35 C 1.0017(10) 0.6524(11) 0.0288(11) 0.065(5) Uani 0.50 1 d PU . .
H35A H 0.9917 0.6058 0.0303 0.078 Uiso 0.50 1 d PR . .
C36 C 0.9555(8) 0.7002(8) 0.0433(9) 0.045(4) Uani 0.50 1 d PU . .
C37 C 0.8832(8) 0.6859(9) 0.0641(8) 0.046(4) Uani 0.50 1 d PU . .
C38 C 0.8803(8) 0.8552(7) 0.0579(8) 0.042(3) Uani 0.50 1 d PU . .
H38A H 0.9158 0.8847 0.0475 0.063 Uiso 0.50 1 calc PR . .
C39 C 0.8959(8) 0.7863(7) 0.0664(8) 0.042(3) Uani 0.50 1 d PU . .
C40 C 1.0914(8) 0.7140(9) 0.0126(9) 0.046(4) Uani 0.50 1 d PU . .
H40A H 1.1409 0.7108 0.0166 0.055 Uiso 0.50 1 calc PR . .
C41 C 1.0518(11) 0.6758(10) 0.0626(11) 0.066(5) Uani 0.50 1 d PU . .
H41A H 1.0677 0.6331 0.0817 0.079 Uiso 0.50 1 d PR . .
C42 C 0.9888(10) 0.7021(10) 0.0788(10) 0.057(4) Uani 0.50 1 d PU . .
H42A H 0.9597 0.6784 0.1114 0.068 Uiso 0.50 1 d PR . .
C43 C 0.3126(11) 0.3253(11) 0.1499(11) 0.068(5) Uani 0.50 1 d PU . .
H43A H 0.2845 0.3628 0.1345 0.081 Uiso 0.50 1 d PR . .
C44 C 0.3376(9) 0.2794(10) 0.1012(10) 0.059(4) Uani 0.50 1 d PU . .
H44A H 0.3268 0.2850 0.0524 0.071 Uiso 0.50 1 d PR . .
C45 C 0.3812(7) 0.2263(7) 0.1223(8) 0.093(4) Uani 1 1 d U . .
H45A H 0.4054 0.1982 0.0891 0.112 Uiso 0.50 1 d PR . .
C46 C 0.3854(13) 0.2144(13) 0.1935(13) 0.082(7) Uani 0.50 1 d PU . .
H46A H 0.4073 0.1733 0.2097 0.098 Uiso 0.50 1 d PR . .
C47 C 0.3614(14) 0.2574(15) 0.2385(15) 0.094(7) Uani 0.50 1 d PU . .
H47A H 0.3710 0.2487 0.2871 0.113 Uiso 0.50 1 d PR . .
C48 C 0.3236(12) 0.3122(13) 0.2182(12) 0.079(6) Uani 0.50 1 d PU . .
H48A H 0.3073 0.3439 0.2530 0.095 Uiso 0.50 1 d PR . .

loop_
_atom_site_aniso_label
_atom_site_aniso_U_11
_atom_site_aniso_U_22
_atom_site_aniso_U_33
_atom_site_aniso_U_23
_atom_site_aniso_U_13
_atom_site_aniso_U_12
Nd1 0.0263(2) 0.0249(2) 0.0281(2) 0.00154(13) -0.00009(13) -0.00077(12)
Nd2 0.0272(2) 0.0272(2) 0.0255(3) 0.000 0.000 0.000
O1 0.044(3) 0.040(3) 0.045(3) 0.000(2) -0.001(2) 0.008(2)
O2 0.039(3) 0.036(2) 0.037(2) 0.003(2) -0.004(2) -0.001(2)
O3 0.046(3) 0.041(3) 0.047(3) -0.001(2) -0.001(2) -0.006(2)
O4 0.047(3) 0.038(3) 0.045(3) 0.005(2) 0.004(2) -0.005(2)
O5 0.057(3) 0.046(3) 0.042(3) -0.003(2) 0.010(2) -0.014(3)
O6 0.037(3) 0.037(3) 0.029(4) 0.000 0.000 0.000
O7 0.037(3) 0.036(3) 0.034(3) -0.0035(19) 0.001(2) 0.003(2)
C1 0.075(6) 0.060(5) 0.065(5) -0.014(4) -0.011(4) 0.018(5)
C2 0.091(7) 0.083(6) 0.082(6) -0.028(5) -0.007(5) 0.021(5)
C3 0.094(7) 0.072(6) 0.088(6) -0.023(5) -0.011(5) 0.029(5)
C4 0.087(6) 0.070(6) 0.079(6) -0.005(5) -0.007(5) 0.026(5)
C5 0.067(5) 0.060(5) 0.063(5) -0.002(4) -0.003(4) 0.020(4)
C6 0.062(5) 0.044(4) 0.055(4) -0.005(4) -0.005(4) 0.008(4)
C7 0.047(4) 0.038(4) 0.046(4) 0.002(3) 0.005(3) 0.004(3)
C8 0.048(4) 0.041(4) 0.045(4) 0.005(3) -0.004(3) 0.007(3)
C9 0.033(3) 0.038(4) 0.038(4) 0.007(3) 0.000(3) 0.000(3)
C10 0.047(4) 0.046(4) 0.042(4) 0.004(3) -0.005(3) -0.007(3)
C11 0.065(5) 0.050(4) 0.054(5) 0.007(4) -0.015(4) 0.006(4)
C12 0.080(6) 0.069(5) 0.057(5) 0.016(4) -0.017(4) 0.001(5)
C13 0.081(6) 0.080(6) 0.048(4) 0.005(4) -0.012(4) -0.003(5)
C14 0.089(6) 0.085(6) 0.052(5) -0.011(5) -0.008(5) 0.015(5)
C15 0.068(5) 0.063(5) 0.048(4) -0.003(4) -0.007(4) 0.009(4)
C16 0.057(5) 0.076(6) 0.064(5) -0.006(5) -0.010(4) -0.006(4)
C17 0.072(6) 0.098(7) 0.079(6) -0.011(5) -0.013(5) -0.014(5)
C18 0.080(6) 0.102(7) 0.095(7) -0.015(6) -0.014(6) -0.030(6)
C19 0.091(7) 0.089(7) 0.110(7) -0.004(6) -0.022(6) -0.029(6)
C20 0.073(6) 0.072(6) 0.082(6) 0.000(5) -0.011(5) -0.026(5)
C21 0.046(4) 0.054(4) 0.058(5) -0.008(4) 0.003(4) -0.008(4)
C22 0.036(4) 0.041(4) 0.052(4) -0.002(3) 0.008(3) -0.004(3)
C23 0.049(4) 0.044(4) 0.057(4) -0.001(3) 0.005(4) -0.013(3)
C24 0.043(4) 0.036(4) 0.048(4) 0.004(3) 0.008(3) 0.000(3)
C25 0.047(4) 0.040(4) 0.050(4) 0.004(3) 0.010(3) 0.000(3)
C26 0.058(5) 0.052(4) 0.063(5) 0.013(4) 0.008(4) -0.006(4)
C27 0.075(6) 0.054(5) 0.074(5) 0.018(4) 0.005(5) -0.008(4)
C28 0.079(6) 0.068(5) 0.065(5) 0.028(5) 0.011(5) 0.008(5)
C29 0.080(6) 0.070(5) 0.053(5) 0.012(4) 0.002(4) 0.004(5)
C30 0.065(5) 0.052(4) 0.054(5) 0.008(4) 0.003(4) -0.003(4)
C31 0.053(5) 0.055(5) 0.072(5) -0.014(4) -0.006(4) 0.001(4)
C32 0.125(8) 0.072(6) 0.093(7) -0.007(5) 0.031(6) -0.012(6)
C33 0.085(7) 0.116(8) 0.089(7) -0.004(7) 0.004(6) -0.037(7)
C34 0.073(9) 0.084(10) 0.089(10) -0.007(8) 0.010(8) 0.017(8)
C35 0.052(8) 0.071(8) 0.074(8) -0.002(7) 0.009(7) 0.005(7)
C36 0.040(7) 0.046(7) 0.048(7) -0.006(6) 0.005(6) -0.003(6)
C37 0.044(7) 0.053(7) 0.040(6) -0.006(6) 0.003(6) 0.007(6)
C38 0.048(7) 0.036(6) 0.043(6) 0.009(5) -0.006(6) -0.007(6)
C39 0.053(7) 0.037(6) 0.035(6) -0.001(5) 0.003(6) 0.000(6)
C40 0.031(6) 0.047(7) 0.060(8) -0.017(6) 0.013(6) -0.006(6)
C41 0.071(9) 0.059(8) 0.068(8) 0.006(7) 0.005(7) 0.005(7)
C42 0.053(8) 0.060(8) 0.056(8) 0.006(7) 0.006(7) 0.000(7)
C43 0.067(8) 0.066(8) 0.071(9) 0.007(7) 0.003(7) -0.001(7)
C44 0.064(8) 0.060(8) 0.052(7) -0.005(7) 0.002(7) -0.005(7)
C45 0.094(7) 0.085(7) 0.101(8) 0.008(6) 0.019(6) 0.000(6)
C46 0.080(10) 0.077(10) 0.088(11) 0.006(8) -0.011(8) 0.006(8)
C47 0.099(11) 0.098(11) 0.084(10) 0.005(9) -0.003(8) -0.004(9)
C48 0.087(10) 0.082(9) 0.067(9) -0.007(8) 0.001(8) -0.005(8)

loop_
_atom_type_symbol
_atom_type_description
_atom_type_scat_dispersion_real
_atom_type_scat_dispersion_imag
_atom_type_scat_source
C C 0.0033 0.0016 'International Tables Vol C Tables 4.2.6.8 and 6.1.1.4'
H H 0.0000 0.0000 'International Tables Vol C Tables 4.2.6.8 and 6.1.1.4'
O O 0.0106 0.0060 'International Tables Vol C Tables 4.2.6.8 and 6.1.1.4'
Nd Nd -0.1943 3.0179 'International Tables Vol C Tables 4.2.6.8 and 6.1.1.4'

loop_
_geom_angle_atom_site_label_1
_geom_angle_atom_site_label_2
_geom_angle_atom_site_label_3
_geom_angle
_geom_angle_site_symmetry_1
_geom_angle_site_symmetry_3
_geom_angle_publ_flag
O3 Nd1 O4 73.98(18) . . ?
O3 Nd1 O7 77.35(17) . 4_565 ?
O4 Nd1 O7 140.79(18) . 4_565 ?
O3 Nd1 O1 82.75(18) . . ?
O4 Nd1 O1 79.23(18) . . ?
O7 Nd1 O1 122.97(17) 4_565 . ?
O3 Nd1 O2 147.31(18) . . ?
O4 Nd1 O2 79.59(18) . . ?
O7 Nd1 O2 134.66(16) 4_565 . ?
O1 Nd1 O2 73.60(17) . . ?
O3 Nd1 O7 116.34(17) . . ?
O4 Nd1 O7 145.82(17) . . ?
O7 Nd1 O7 71.9(2) 4_565 . ?
O1 Nd1 O7 70.58(17) . . ?
O2 Nd1 O7 76.87(16) . . ?
O3 Nd1 O2 88.74(18) . 4_565 ?
O4 Nd1 O2 76.98(17) . 4_565 ?
O7 Nd1 O2 76.20(16) 4_565 4_565 ?
O1 Nd1 O2 156.12(17) . 4_565 ?
O2 Nd1 O2 103.8(2) . 4_565 ?
O7 Nd1 O2 132.72(16) . 4_565 ?
O3 Nd1 O6 142.84(15) . . ?
O4 Nd1 O6 124.1(2) . . ?
O7 Nd1 O6 69.5(2) 4_565 . ?
O1 Nd1 O6 129.45(14) . . ?
O2 Nd1 O6 69.01(16) . . ?
O7 Nd1 O6 68.76(19) . . ?
O2 Nd1 O6 67.84(15) 4_565 . ?
O3 Nd1 Nd1 155.85(13) . 3_655 ?
O4 Nd1 Nd1 122.40(13) . 3_655 ?
O7 Nd1 Nd1 93.94(11) 4_565 3_655 ?
O1 Nd1 Nd1 83.38(13) . 3_655 ?
O2 Nd1 Nd1 42.81(11) . 3_655 ?
O7 Nd1 Nd1 39.88(11) . 3_655 ?
O2 Nd1 Nd1 111.28(11) 4_565 3_655 ?
O6 Nd1 Nd1 46.07(4) . 3_655 ?
O3 Nd1 Nd1 97.35(13) . 4_565 ?
O4 Nd1 Nd1 117.97(13) . 4_565 ?
O7 Nd1 Nd1 40.88(11) 4_565 4_565 ?
O1 Nd1 Nd1 162.25(13) . 4_565 ?
O2 Nd1 Nd1 112.05(12) . 4_565 ?
O7 Nd1 Nd1 93.86(11) . 4_565 ?
O2 Nd1 Nd1 41.07(11) 4_565 4_565 ?
O6 Nd1 Nd1 46.07(4) . 4_565 ?
Nd1 Nd1 Nd1 90.0 3_655 4_565 ?
O3 Nd1 Nd2 100.81(13) . . ?
O4 Nd1 Nd2 174.78(13) . . ?
O7 Nd1 Nd2 35.88(11) 4_565 . ?
O1 Nd1 Nd2 100.02(13) . . ?
O2 Nd1 Nd2 105.22(11) . . ?
O7 Nd1 Nd2 36.28(11) . . ?
O2 Nd1 Nd2 103.48(11) 4_565 . ?
O6 Nd1 Nd2 60.3(2) . . ?
Nd1 Nd1 Nd2 62.436(6) 3_655 . ?
Nd1 Nd1 Nd2 62.436(6) 4_565 . ?
O5 Nd2 O5 74.95(13) 4_565 2_665 ?
O5 Nd2 O5 74.95(13) 4_565 . ?
O5 Nd2 O5 118.7(3) 2_665 . ?
O5 Nd2 O5 118.7(3) 4_565 3_655 ?
O5 Nd2 O5 74.95(13) 2_665 3_655 ?
O5 Nd2 O5 74.95(13) . 3_655 ?
O5 Nd2 O7 137.02(17) 4_565 3_655 ?
O5 Nd2 O7 147.69(17) 2_665 3_655 ?
O5 Nd2 O7 75.66(17) . 3_655 ?
O5 Nd2 O7 82.30(18) 3_655 3_655 ?
O5 Nd2 O7 75.66(17) 4_565 . ?
O5 Nd2 O7 137.02(17) 2_665 . ?
O5 Nd2 O7 82.30(18) . . ?
O5 Nd2 O7 147.69(17) 3_655 . ?
O7 Nd2 O7 69.90(11) 3_655 . ?
O5 Nd2 O7 82.30(18) 4_565 4_565 ?
O5 Nd2 O7 75.66(17) 2_665 4_565 ?
O5 Nd2 O7 147.69(17) . 4_565 ?
O5 Nd2 O7 137.02(17) 3_655 4_565 ?
O7 Nd2 O7 108.2(2) 3_655 4_565 ?
O7 Nd2 O7 69.90(11) . 4_565 ?
O5 Nd2 O7 147.69(17) 4_565 2_665 ?
O5 Nd2 O7 82.30(18) 2_665 2_665 ?
O5 Nd2 O7 137.02(17) . 2_665 ?
O5 Nd2 O7 75.66(17) 3_655 2_665 ?
O7 Nd2 O7 69.90(11) 3_655 2_665 ?
O7 Nd2 O7 108.2(2) . 2_665 ?
O7 Nd2 O7 69.90(11) 4_565 2_665 ?
O5 Nd2 Nd1 108.14(13) 4_565 3_655 ?
O5 Nd2 Nd1 160.65(14) 2_665 3_655 ?
O5 Nd2 Nd1 80.05(14) . 3_655 ?
O5 Nd2 Nd1 117.34(14) 3_655 3_655 ?
O7 Nd2 Nd1 35.71(11) 3_655 3_655 ?
O7 Nd2 Nd1 34.49(11) . 3_655 ?
O7 Nd2 Nd1 85.73(11) 4_565 3_655 ?
O7 Nd2 Nd1 86.43(11) 2_665 3_655 ?
O5 Nd2 Nd1 160.65(14) 4_565 2_665 ?
O5 Nd2 Nd1 117.34(14) 2_665 2_665 ?
O5 Nd2 Nd1 108.14(13) . 2_665 ?
O5 Nd2 Nd1 80.05(14) 3_655 2_665 ?
O7 Nd2 Nd1 34.49(11) 3_655 2_665 ?
O7 Nd2 Nd1 85.73(11) . 2_665 ?
O7 Nd2 Nd1 86.43(11) 4_565 2_665 ?
O7 Nd2 Nd1 35.71(11) 2_665 2_665 ?
Nd1 Nd2 Nd1 55.129(13) 3_655 2_665 ?
O5 Nd2 Nd1 80.05(14) 4_565 . ?
O5 Nd2 Nd1 108.14(13) 2_665 . ?
O5 Nd2 Nd1 117.34(14) . . ?
O5 Nd2 Nd1 160.65(14) 3_655 . ?
O7 Nd2 Nd1 86.43(11) 3_655 . ?
O7 Nd2 Nd1 35.71(11) . . ?
O7 Nd2 Nd1 34.49(11) 4_565 . ?
O7 Nd2 Nd1 85.73(11) 2_665 . ?
Nd1 Nd2 Nd1 55.129(13) 3_655 . ?
Nd1 Nd2 Nd1 81.75(2) 2_665 . ?
O5 Nd2 Nd1 117.34(14) 4_565 4_565 ?
O5 Nd2 Nd1 80.05(14) 2_665 4_565 ?
O5 Nd2 Nd1 160.65(14) . 4_565 ?
O5 Nd2 Nd1 108.14(13) 3_655 4_565 ?
O7 Nd2 Nd1 85.73(11) 3_655 4_565 ?
O7 Nd2 Nd1 86.43(11) . 4_565 ?
O7 Nd2 Nd1 35.71(11) 4_565 4_565 ?
O7 Nd2 Nd1 34.49(11) 2_665 4_565 ?
Nd1 Nd2 Nd1 81.75(2) 3_655 4_565 ?
Nd1 Nd2 Nd1 55.129(13) 2_665 4_565 ?
Nd1 Nd2 Nd1 55.129(13) . 4_565 ?
C7 O1 Nd1 130.9(5) . . ?
C9 O2 Nd1 123.1(4) . . ?
C9 O2 Nd1 126.2(4) . 3_655 ?
Nd1 O2 Nd1 96.12(16) . 3_655 ?
C22 O3 Nd1 135.7(5) . . ?
C24 O4 Nd1 136.6(5) . . ?
C37 O5 C39 98.7(10) . . ?
C37 O5 Nd2 131.4(8) . . ?
C39 O5 Nd2 129.9(7) . . ?
Nd1 O6 Nd1 87.85(8) 3_655 2_665 ?
Nd1 O6 Nd1 87.85(8) 3_655 . ?
Nd1 O6 Nd1 157.7(4) 2_665 . ?
Nd1 O6 Nd1 157.7(4) 3_655 4_565 ?
Nd1 O6 Nd1 87.85(8) 2_665 4_565 ?
Nd1 O6 Nd1 87.85(8) . 4_565 ?
Nd1 O6 H6A 101.2 3_655 . ?
Nd1 O6 H6A 101.2 2_665 . ?
Nd1 O6 H6A 101.2 . . ?
Nd1 O6 H6A 101.2 4_565 . ?
Nd1 O7 Nd1 99.23(18) 3_655 . ?
Nd1 O7 Nd2 109.63(18) 3_655 . ?
Nd1 O7 Nd2 108.01(18) . . ?
Nd1 O7 H7A 117.9 3_655 . ?
Nd1 O7 H7A 110.3 . . ?
Nd2 O7 H7A 110.9 . . ?
C2 C1 C6 119.7(10) . . ?
C2 C1 H1A 120.2 . . ?
C6 C1 H1A 120.2 . . ?
C1 C2 C3 120.6(11) . . ?
C1 C2 H2A 119.7 . . ?
C3 C2 H2A 119.7 . . ?
C4 C3 C2 119.3(10) . . ?
C4 C3 H3A 120.4 . . ?
C2 C3 H3A 120.4 . . ?
C5 C4 C3 120.7(10) . . ?
C5 C4 H4A 119.6 . . ?
C3 C4 H4A 119.6 . . ?
C4 C5 C6 121.4(10) . . ?
C4 C5 H5A 119.3 . . ?
C6 C5 H5A 119.3 . . ?
C1 C6 C5 118.3(8) . . ?
C1 C6 C7 117.9(8) . . ?
C5 C6 C7 123.8(8) . . ?
O1 C7 C8 124.5(7) . . ?
O1 C7 C6 116.3(7) . . ?
C8 C7 C6 119.2(7) . . ?
C9 C8 C7 124.6(7) . . ?
C9 C8 H8A 117.7 . . ?
C7 C8 H8A 117.7 . . ?
O2 C9 C8 125.3(7) . . ?
O2 C9 C10 114.6(6) . . ?
C8 C9 C10 120.0(7) . . ?
C15 C10 C11 117.9(8) . . ?
C15 C10 C9 119.9(7) . . ?
C11 C10 C9 122.2(7) . . ?
C12 C11 C10 120.9(9) . . ?
C12 C11 H11A 119.6 . . ?
C10 C11 H11A 119.6 . . ?
C13 C12 C11 120.6(9) . . ?
C13 C12 H12A 119.7 . . ?
C11 C12 H12A 119.7 . . ?
C12 C13 C14 118.8(9) . . ?
C12 C13 H13A 120.6 . . ?
C14 C13 H13A 120.6 . . ?
C15 C14 C13 120.5(10) . . ?
C15 C14 H14A 119.7 . . ?
C13 C14 H14A 119.7 . . ?
C14 C15 C10 121.2(9) . . ?
C14 C15 H15A 119.4 . . ?
C10 C15 H15A 119.4 . . ?
C17 C16 C21 120.4(10) . . ?
C17 C16 H16A 119.8 . . ?
C21 C16 H16A 119.8 . . ?
C18 C17 C16 119.7(12) . . ?
C18 C17 H17A 120.2 . . ?
C16 C17 H17A 120.2 . . ?
C19 C18 C17 121.0(12) . . ?
C19 C18 H18A 119.5 . . ?
C17 C18 H18A 119.5 . . ?
C18 C19 C20 120.3(12) . . ?
C18 C19 H19A 119.9 . . ?
C20 C19 H19A 119.9 . . ?
C19 C20 C21 120.8(11) . . ?
C19 C20 H20A 119.6 . . ?
C21 C20 H20A 119.6 . . ?
C20 C21 C16 117.7(9) . . ?
C20 C21 C22 124.0(9) . . ?
C16 C21 C22 118.3(8) . . ?
O3 C22 C23 124.3(7) . . ?
O3 C22 C21 115.7(7) . . ?
C23 C22 C21 119.9(7) . . ?
C22 C23 C24 125.6(7) . . ?
C22 C23 H23A 117.2 . . ?
C24 C23 H23A 117.2 . . ?
O4 C24 C23 122.7(7) . . ?
O4 C24 C25 115.7(7) . . ?
C23 C24 C25 121.6(7) . . ?
C30 C25 C26 118.8(8) . . ?
C30 C25 C24 117.7(7) . . ?
C26 C25 C24 123.4(8) . . ?
C27 C26 C25 121.6(9) . . ?
C27 C26 H26A 119.2 . . ?
C25 C26 H26A 119.2 . . ?
C28 C27 C26 119.0(9) . . ?
C28 C27 H27A 120.5 . . ?
C26 C27 H27A 120.5 . . ?
C27 C28 C29 121.0(9) . . ?
C27 C28 H28A 119.5 . . ?
C29 C28 H28A 119.5 . . ?
C30 C29 C28 119.8(10) . . ?
C30 C29 H29A 120.1 . . ?
C28 C29 H29A 120.1 . . ?
C29 C30 C25 119.8(9) . . ?
C29 C30 H30A 120.1 . . ?
C25 C30 H30A 120.1 . . ?
C36 C31 C32 123.8(12) . . ?
C36 C31 C42 40.2(10) . . ?
C32 C31 C42 113.9(12) . . ?
C36 C31 C39 95.2(11) . . ?
C32 C31 C39 134.9(11) . . ?
C42 C31 C39 110.6(11) . . ?
C33 C32 C31 124.4(14) . . ?
C33 C32 H32A 117.8 . . ?
C31 C32 H32A 117.8 . . ?
C40 C33 C32 125.4(17) . . ?
C40 C33 C34 29.1(12) . . ?
C32 C33 C34 112.3(14) . . ?
C40 C33 H33A 116.9 . . ?
C32 C33 H33A 116.9 . . ?
C34 C33 H33A 116.9 . . ?
C40 C34 C41 86(3) . . ?
C40 C34 C35 130(3) . . ?
C41 C34 C35 58.2(18) . . ?
C40 C34 C33 34.1(16) . . ?
C41 C34 C33 98(2) . . ?
C35 C34 C33 111.6(17) . . ?
C40 C34 H34A 96.1 . . ?
C41 C34 H34A 107.2 . . ?
C35 C34 H34A 125.9 . . ?
C33 C34 H34A 122.3 . . ?
C41 C35 C36 99.8(19) . . ?
C41 C35 C42 62.4(16) . . ?
C36 C35 C42 40.5(11) . . ?
C41 C35 C34 49.7(15) . . ?
C36 C35 C34 119(2) . . ?
C42 C35 C34 100.9(19) . . ?
C41 C35 H35A 120.2 . . ?
C36 C35 H35A 122.7 . . ?
C42 C35 H35A 129.0 . . ?
C34 C35 H35A 117.9 . . ?
C42 C36 C31 79.9(17) . . ?
C42 C36 C35 72.7(18) . . ?
C31 C36 C35 123.0(16) . . ?
C42 C36 C37 118.3(19) . . ?
C31 C36 C37 112.5(14) . . ?
C35 C36 C37 124.5(16) . . ?
C42 C36 C41 38.3(15) . . ?
C31 C36 C41 92.3(12) . . ?
C35 C36 C41 38.8(12) . . ?
C37 C36 C41 143.8(14) . . ?
C42 C36 H42A 44.7 . . ?
C31 C36 H42A 107.7 . . ?
C35 C36 H42A 86.2 . . ?
C37 C36 H42A 75.4 . . ?
C41 C36 H42A 72.0 . . ?
O5 C37 C38 125.7(13) . 4_565 ?
O5 C37 C36 113.2(13) . . ?
C38 C37 C36 121.1(14) 4_565 . ?
O5 C37 C39 41.6(7) . . ?
C38 C37 C39 164.0(13) 4_565 . ?
C36 C37 C39 72.6(10) . . ?
C39 C38 C37 124.6(14) . 3_655 ?
C39 C38 H38A 117.7 . . ?
C37 C38 H38A 117.7 3_655 . ?
O5 C39 C38 124.7(14) . . ?
O5 C39 C31 118.5(11) . . ?
C38 C39 C31 116.6(13) . . ?
O5 C39 C37 39.8(6) . . ?
C38 C39 C37 158.5(13) . . ?
C31 C39 C37 79.7(8) . . ?
C34 C40 C33 117(2) . . ?
C34 C40 C41 51.8(19) . . ?
C33 C40 C41 121.2(17) . . ?
C34 C40 H34A 41.3 . . ?
C33 C40 H34A 144.1 . . ?
C41 C40 H34A 71.8 . . ?
C34 C40 H40A 117.0 . . ?
C33 C40 H40A 117.0 . . ?
C41 C40 H40A 117.0 . . ?
H34A C40 H40A 75.7 . . ?
C34 C41 C35 72(2) . . ?
C34 C41 C42 118(2) . . ?
C35 C41 C42 63.2(15) . . ?
C34 C41 C40 41.7(15) . . ?
C35 C41 C40 105.9(19) . . ?
C42 C41 C40 116.0(17) . . ?
C34 C41 C36 95.0(19) . . ?
C35 C41 C36 41.4(12) . . ?
C42 C41 C36 25.1(10) . . ?
C40 C41 C36 105.5(14) . . ?
C34 C41 H41A 102.9 . . ?
C35 C41 H41A 97.4 . . ?
C42 C41 H41A 122.2 . . ?
C40 C41 H41A 121.7 . . ?
C36 C41 H41A 126.0 . . ?
C36 C42 C41 117(2) . . ?
C36 C42 C35 66.7(18) . . ?
C41 C42 C35 54.4(13) . . ?
C36 C42 C31 59.9(15) . . ?
C41 C42 C31 116.8(16) . . ?
C35 C42 C31 107.8(16) . . ?
C36 C42 H42A 91.8 . . ?
C41 C42 H42A 119.8 . . ?
C35 C42 H42A 102.1 . . ?
C31 C42 H42A 123.4 . . ?
C48 C43 C44 118(2) . . ?
C48 C43 C45 126(2) . 3 ?
C44 C43 C45 116.1(19) . 3 ?
C48 C43 C46 71.3(18) . 3 ?
C44 C43 C46 170(2) . 3 ?
C45 C43 C46 55.1(13) 3 3 ?
C48 C43 H43A 122.1 . . ?
C44 C43 H43A 119.7 . . ?
C45 C43 H43A 4.2 3 . ?
C46 C43 H43A 51.8 3 . ?
C43 C44 C45 120.5(18) . . ?
C43 C44 H44A 119.9 . . ?
C45 C44 H44A 119.6 . . ?
C46 C45 C44 116.2(17) . . ?
C46 C45 C43 66.2(14) . 4 ?
C44 C45 C43 92.0(14) . 4 ?
C46 C45 H45A 121.3 . . ?
C44 C45 H45A 122.5 . . ?
C43 C45 H45A 108.3 4 . ?
C47 C46 C45 121(2) . . ?
C47 C46 C43 108(2) . 4 ?
C45 C46 C43 58.7(13) . 4 ?
C47 C46 C48 78.1(19) . 4 ?
C45 C46 C48 107.3(18) . 4 ?
C43 C46 C48 49.0(13) 4 4 ?
C47 C46 H46A 119.8 . . ?
C45 C46 H46A 118.8 . . ?
C43 C46 H46A 103.0 4 . ?
C48 C46 H46A 85.4 4 . ?
C46 C47 C48 122(3) . . ?
C46 C47 C48 60.3(17) . 4 ?
C48 C47 C48 109(2) . 4 ?
C46 C47 H47A 116.9 . . ?
C48 C47 H47A 121.4 . . ?
C48 C47 H47A 98.5 4 . ?
C43 C48 C47 121(2) . . ?
C43 C48 C46 59.8(16) . 3 ?
C47 C48 C46 173(2) . 3 ?
C43 C48 C47 88.1(18) . 3 ?
C47 C48 C47 143(3) . 3 ?
C46 C48 C47 41.7(13) 3 3 ?
C43 C48 H48A 119.3 . . ?
C47 C48 H48A 119.7 . . ?
C46 C48 H48A 59.6 3 . ?
C47 C48 H48A 41.8 3 . ?

loop_
_geom_bond_atom_site_label_1
_geom_bond_atom_site_label_2
_geom_bond_distance
_geom_bond_site_symmetry_2
_geom_bond_publ_flag
Nd1 O3 2.290(5) . ?
Nd1 O4 2.293(5) . ?
Nd1 O7 2.326(5) 4_565 ?
Nd1 O1 2.363(5) . ?
Nd1 O2 2.366(5) . ?
Nd1 O7 2.375(5) . ?
Nd1 O2 2.447(5) 4_565 ?
Nd1 O6 2.5810(19) . ?
Nd1 Nd1 3.5811(7) 3_655 ?
Nd1 Nd1 3.5811(7) 4_565 ?
Nd1 Nd2 3.8694(8) . ?
Nd2 O5 2.341(6) 4_565 ?
Nd2 O5 2.341(6) 2_665 ?
Nd2 O5 2.341(6) . ?
Nd2 O5 2.341(6) 3_655 ?
Nd2 O7 2.408(5) 3_655 ?
Nd2 O7 2.408(5) . ?
Nd2 O7 2.408(5) 4_565 ?
Nd2 O7 2.408(5) 2_665 ?
Nd2 Nd1 3.8694(8) 3_655 ?
Nd2 Nd1 3.8694(8) 2_665 ?
Nd2 Nd1 3.8694(8) 4_565 ?
O1 C7 1.258(9) . ?
O2 C9 1.310(8) . ?
O2 Nd1 2.447(5) 3_655 ?
O3 C22 1.261(9) . ?
O4 C24 1.262(9) . ?
O5 C37 1.290(17) . ?
O5 C39 1.338(16) . ?
O6 Nd1 2.5810(19) 3_655 ?
O6 Nd1 2.5810(19) 2_665 ?
O6 Nd1 2.5810(19) 4_565 ?
O6 H6A 0.8443 . ?
O7 Nd1 2.326(5) 3_655 ?
O7 H7A 0.8567 . ?
C1 C2 1.377(14) . ?
C1 C6 1.400(13) . ?
C1 H1A 0.9300 . ?
C2 C3 1.404(16) . ?
C2 H2A 0.9300 . ?
C3 C4 1.365(15) . ?
C3 H3A 0.9300 . ?
C4 C5 1.357(14) . ?
C4 H4A 0.9300 . ?
C5 C6 1.401(12) . ?
C5 H5A 0.9300 . ?
C6 C7 1.498(11) . ?
C7 C8 1.417(11) . ?
C8 C9 1.353(11) . ?
C8 H8A 0.9300 . ?
C9 C10 1.508(10) . ?
C10 C15 1.383(12) . ?
C10 C11 1.405(11) . ?
C11 C12 1.378(13) . ?
C11 H11A 0.9300 . ?
C12 C13 1.367(15) . ?
C12 H12A 0.9300 . ?
C13 C14 1.409(14) . ?
C13 H13A 0.9300 . ?
C14 C15 1.362(13) . ?
C14 H14A 0.9300 . ?
C15 H15A 0.9300 . ?
C16 C17 1.368(14) . ?
C16 C21 1.381(14) . ?
C16 H16A 0.9300 . ?
C17 C18 1.364(17) . ?
C17 H17A 0.9300 . ?
C18 C19 1.321(18) . ?
C18 H18A 0.9300 . ?
C19 C20 1.369(16) . ?
C19 H19A 0.9300 . ?
C20 C21 1.381(13) . ?
C20 H20A 0.9300 . ?
C21 C22 1.513(12) . ?
C22 C23 1.393(12) . ?
C23 C24 1.394(11) . ?
C23 H23A 0.9300 . ?
C24 C25 1.508(11) . ?
C25 C30 1.382(12) . ?
C25 C26 1.398(11) . ?
C26 C27 1.364(13) . ?
C26 H26A 0.9300 . ?
C27 C28 1.363(15) . ?
C27 H27A 0.9300 . ?
C28 C29 1.393(14) . ?
C28 H28A 0.9300 . ?
C29 C30 1.378(13) . ?
C29 H29A 0.9300 . ?
C30 H30A 0.9300 . ?
C31 C36 1.267(18) . ?
C31 C32 1.310(16) . ?
C31 C42 1.44(2) . ?
C31 C39 1.575(18) . ?
C32 C33 1.253(19) . ?
C32 H32A 0.9300 . ?
C33 C40 1.11(2) . ?
C33 C34 1.76(3) . ?
C33 H33A 0.9800 . ?
C34 C40 0.96(3) . ?
C34 C41 1.14(3) . ?
C34 C35 1.42(3) . ?
C34 H34A 0.9398 . ?
C35 C41 1.27(3) . ?
C35 C36 1.34(2) . ?
C35 C42 1.39(3) . ?
C35 H35A 0.9398 . ?
C36 C42 0.95(2) . ?
C36 C37 1.51(2) . ?
C36 C41 1.99(3) . ?
C36 H42A 1.3736 . ?
C37 C38 1.42(2) 4_565 ?
C37 C39 1.99(2) . ?
C38 C39 1.40(2) . ?
C38 C37 1.42(2) 3_655 ?
C38 H38A 0.9300 . ?
C40 C41 1.44(3) . ?
C40 H34A 1.4146 . ?
C40 H40A 0.9800 . ?
C41 C42 1.38(3) . ?
C41 H41A 0.9688 . ?
C42 H42A 0.9666 . ?
C43 C48 1.35(3) . ?
C43 C44 1.39(3) . ?
C43 C45 1.44(2) 3 ?
C43 C46 1.54(3) 3 ?
C43 H43A 0.9692 . ?
C44 C45 1.41(2) . ?
C44 H44A 0.9623 . ?
C45 C46 1.38(3) . ?
C45 C43 1.44(2) 4 ?
C45 H45A 0.9666 . ?
C46 C47 1.29(4) . ?
C46 C43 1.54(3) 4 ?
C46 C48 1.69(4) 4 ?
C46 H46A 0.9694 . ?
C47 C48 1.37(3) . ?
C47 C48 1.91(4) 4 ?
C47 H47A 0.9623 . ?
C48 C46 1.69(4) 3 ?
C48 C47 1.91(4) 3 ?
C48 H48A 0.9662 . ?
